data_7241083
loop_
_publ_author_name
'Joy, Md. Tuhinur R.'
Roknuzzaman,
'Hossain, Md. Emdad'
'Ghosh, Shishir'
'Tocher, Derek A.'
'Richmond, Michael G.'
'Kabir, Shariff E.'

_publ_section_title
;
 Reactions of triosmium and triruthenium clusters with 2-ethynylpyridine:
 new modes for alkyne C--C bond coupling and C--H bond activation
;
_journal_issue 51
_journal_name_full 'RSC Advances'
_journal_page_first 30671
_journal_page_last 30682
_journal_paper_doi 10.1039/D0RA05393G
_journal_volume 10
_journal_year 2020
_chemical_formula_moiety 'C22 H10 N2 O8 Ru3'
_chemical_formula_sum 'C22 H10 N2 O8 Ru3'
_chemical_formula_weight 733.53
_space_group_crystal_system triclinic
_space_group_IT_number 2
_space_group_name_Hall '-P 1'
_space_group_name_H-M_alt 'P -1'
_atom_sites_solution_hydrogens geom
_atom_sites_solution_primary direct
_audit_creation_date 2019-07-17
_audit_creation_method
;
Olex2 1.2
(compiled 2018.05.29 svn.r3508 for OlexSys, GUI svn.r5506)
;
_audit_update_record
;
2020-06-13 deposited with the CCDC.	2020-08-19 downloaded from the CCDC.
;
_cell_angle_alpha 97.65(3)
_cell_angle_beta 94.716(17)
_cell_angle_gamma 106.30(2)
_cell_formula_units_Z 2
_cell_length_a 8.187(5)
_cell_length_b 9.641(6)
_cell_length_c 15.139(9)
_cell_measurement_reflns_used 9879
_cell_measurement_temperature 193(1)
_cell_measurement_theta_max 27.094
_cell_measurement_theta_min 2.228
_cell_volume 1127.7(12)
_computing_cell_refinement 'SAINT v8.37A (Bruker, 2015)'
_computing_data_reduction 'SAINT v8.37A (Bruker, 2015)'
_computing_molecular_graphics 'Olex2 (Dolomanov et al., 2009)'
_computing_publication_material 'Olex2 (Dolomanov et al., 2009)'
_computing_structure_refinement 'ShelXL (Sheldrick, 2015)'
_computing_structure_solution 'ShelXS (Sheldrick, 2008)'
_diffrn_ambient_temperature 193(1)
_diffrn_detector_area_resol_mean 7.9
_diffrn_detector_type 'CCD area detector'
_diffrn_measured_fraction_theta_full 0.996
_diffrn_measured_fraction_theta_max 0.996
_diffrn_measurement_device 'three-circle diffractometer'
_diffrn_measurement_device_type 'Bruker APEX-III CCD diffractometer'
_diffrn_measurement_method '\w and \f scans'
_diffrn_radiation_type MoK\a
_diffrn_radiation_wavelength 0.71073
_diffrn_reflns_av_R_equivalents 0.0468
_diffrn_reflns_av_unetI/netI 0.0349
_diffrn_reflns_Laue_measured_fraction_full 0.996
_diffrn_reflns_Laue_measured_fraction_max 0.996
_diffrn_reflns_limit_h_max 10
_diffrn_reflns_limit_h_min -10
_diffrn_reflns_limit_k_max 12
_diffrn_reflns_limit_k_min -12
_diffrn_reflns_limit_l_max 19
_diffrn_reflns_limit_l_min -19
_diffrn_reflns_number 32047
_diffrn_reflns_point_group_measured_fraction_full 0.996
_diffrn_reflns_point_group_measured_fraction_max 0.996
_diffrn_reflns_theta_full 25.242
_diffrn_reflns_theta_max 27.155
_diffrn_reflns_theta_min 2.231
_exptl_absorpt_coefficient_mu 2.036
_exptl_absorpt_correction_T_max 0.7455
_exptl_absorpt_correction_T_min 0.6583
_exptl_absorpt_correction_type multi-scan
_exptl_absorpt_process_details
'SADABS-2014/5 (Bruker,2014/5) was used for absorption correction. wR2(int) was 0.0706 before and 0.0544 after correction. The Ratio of minimum to maximum transmission is 0.8830. The \l/2 correction factor is Not present.'
_exptl_crystal_colour red
_exptl_crystal_colour_primary red
_exptl_crystal_density_diffrn 2.160
_exptl_crystal_description plate
_exptl_crystal_F_000 704
_exptl_crystal_size_max 0.116
_exptl_crystal_size_mid 0.075
_exptl_crystal_size_min 0.031
_refine_diff_density_max 1.239
_refine_diff_density_min -0.827
_refine_diff_density_rms 0.137
_refine_ls_extinction_method none
_refine_ls_goodness_of_fit_ref 1.039
_refine_ls_hydrogen_treatment constr
_refine_ls_matrix_type full
_refine_ls_number_parameters 316
_refine_ls_number_reflns 5010
_refine_ls_number_restraints 0
_refine_ls_restrained_S_all 1.039
_refine_ls_R_factor_all 0.0497
_refine_ls_R_factor_gt 0.0323
_refine_ls_shift/su_max 0.001
_refine_ls_shift/su_mean 0.000
_refine_ls_structure_factor_coef Fsqd
_refine_ls_weighting_details 'w=1/[\s^2^(Fo^2^)+(0.0491P)^2^+0.7111P] where P=(Fo^2^+2Fc^2^)/3'
_refine_ls_weighting_scheme calc
_refine_ls_wR_factor_gt 0.0775
_refine_ls_wR_factor_ref 0.0854
_reflns_Friedel_coverage 0.000
_reflns_number_gt 4049
_reflns_number_total 5010
_reflns_threshold_expression 'I > 2\s(I)'
_cod_data_source_file d0ra05393g2.cif
_cod_data_source_block tr_63b_0m
_cod_depositor_comments 'Adding full bibliography for 7241081--7241085.cif.'
_cod_database_code 7241083
_shelx_shelxl_version_number 2018/3
_shelx_space_group_comment
;
The symmetry employed for this shelxl refinement is uniquely defined
by the following loop, which should always be used as a source of
symmetry information in preference to the above space-group names.
They are only intended as comments.
;
_shelx_estimated_absorpt_t_max 0.940
_shelx_estimated_absorpt_t_min 0.798
_olex2_refinement_description
;
1. Fixed Uiso
 At 1.2 times of:
  All C(H) groups
2.a Ternary CH refined with riding coordinates:
 C10(H10), C12(H12)
2.b Aromatic/amide H refined with riding coordinates:
 C14(H14), C15(H15), C16(H16), C17(H17), C19(H19), C20(H20), C21(H21), C22(H22)
;
_olex2_submission_special_instructions 'No special instructions were received'

loop_
_space_group_symop_operation_xyz
'x, y, z'
'-x, -y, -z'

loop_
_atom_site_label
_atom_site_type_symbol
_atom_site_fract_x
_atom_site_fract_y
_atom_site_fract_z
_atom_site_U_iso_or_equiv
_atom_site_adp_type
_atom_site_occupancy
_atom_site_site_symmetry_order
_atom_site_calc_flag
_atom_site_refinement_flags_posn
_atom_site_refinement_flags_adp
_atom_site_refinement_flags_occupancy
_atom_site_disorder_assembly
_atom_site_disorder_group
Ru1 Ru 0.77708(4) 0.74776(3) 0.84665(2) 0.02231(10) Uani 1 1 d . . . . .
O1 O 0.5521(5) 0.9392(4) 0.8989(3) 0.0543(10) Uani 1 1 d . . . . .
N1 N 0.5921(4) 0.3791(3) 0.8066(2) 0.0243(7) Uani 1 1 d . . . . .
C1 C 0.6385(6) 0.8693(5) 0.8821(3) 0.0348(10) Uani 1 1 d . . . . .
Ru2 Ru 0.84632(4) 0.62744(3) 0.68125(2) 0.02047(9) Uani 1 1 d . . . . .
O2 O 1.1275(4) 0.9514(4) 0.9345(2) 0.0425(8) Uani 1 1 d . . . . .
N2 N 0.5645(5) 0.7635(4) 0.5057(2) 0.0351(9) Uani 1 1 d . . . . .
C2 C 0.9958(6) 0.8759(5) 0.9061(3) 0.0293(9) Uani 1 1 d . . . . .
Ru3 Ru 0.86453(4) 0.48113(3) 0.83366(2) 0.02308(10) Uani 1 1 d . . . . .
O3 O 0.6856(5) 0.5978(4) 1.0108(2) 0.0457(9) Uani 1 1 d . . . . .
C3 C 0.7252(5) 0.6420(4) 0.9482(3) 0.0277(9) Uani 1 1 d . . . . .
C4 C 0.8255(5) 0.5484(5) 0.5577(3) 0.0310(10) Uani 1 1 d . . . . .
O4 O 0.8135(4) 0.5026(4) 0.4840(2) 0.0490(9) Uani 1 1 d . . . . .
O5 O 1.2297(4) 0.7646(4) 0.6951(2) 0.0488(9) Uani 1 1 d . . . . .
C5 C 1.0865(6) 0.7106(4) 0.6891(3) 0.0289(9) Uani 1 1 d . . . . .
C6 C 1.0988(6) 0.5813(5) 0.8675(3) 0.0291(9) Uani 1 1 d . . . . .
O6 O 1.2390(4) 0.6417(4) 0.8887(2) 0.0440(8) Uani 1 1 d . . . . .
C7 C 0.9008(5) 0.3203(5) 0.8789(3) 0.0331(10) Uani 1 1 d . . . . .
O7 O 0.9280(4) 0.2213(4) 0.9032(3) 0.0506(9) Uani 1 1 d . . . . .
C8 C 0.8904(5) 0.4270(4) 0.7059(3) 0.0226(8) Uani 1 1 d . . . . .
O8 O 0.9196(4) 0.3314(3) 0.6609(2) 0.0327(7) Uani 1 1 d . . . . .
C9 C 0.6013(5) 0.5968(4) 0.7475(3) 0.0229(8) Uani 1 1 d . . . . .
C10 C 0.5769(5) 0.6411(4) 0.6649(3) 0.0222(8) Uani 1 1 d . . . . .
H10 H 0.489273 0.580284 0.615364 0.027 Uiso 1 1 calc R . . . .
C11 C 0.6928(5) 0.7819(4) 0.6566(3) 0.0234(8) Uani 1 1 d . . . . .
C12 C 0.8124(5) 0.8442(4) 0.7330(3) 0.0244(8) Uani 1 1 d . . . . .
H12 H 0.904982 0.936392 0.734142 0.029 Uiso 1 1 calc R . . . .
C13 C 0.6811(5) 0.8452(4) 0.5727(3) 0.0246(8) Uani 1 1 d . . . . .
C14 C 0.7830(6) 0.9848(5) 0.5670(3) 0.0421(12) Uani 1 1 d . . . . .
H14 H 0.864637 1.040238 0.615370 0.050 Uiso 1 1 calc R . . . .
C15 C 0.7622(7) 1.0405(5) 0.4891(3) 0.0463(13) Uani 1 1 d . . . . .
H15 H 0.831516 1.133828 0.483010 0.056 Uiso 1 1 calc R . . . .
C16 C 0.6401(7) 0.9590(5) 0.4209(3) 0.0405(12) Uani 1 1 d . . . . .
H16 H 0.620778 0.995980 0.367891 0.049 Uiso 1 1 calc R . . . .
C17 C 0.5457(7) 0.8210(5) 0.4317(3) 0.0416(12) Uani 1 1 d . . . . .
H17 H 0.463230 0.764100 0.384088 0.050 Uiso 1 1 calc R . . . .
C18 C 0.5015(5) 0.4522(4) 0.7623(2) 0.0219(8) Uani 1 1 d . . . . .
C19 C 0.3270(5) 0.3924(4) 0.7372(3) 0.0275(9) Uani 1 1 d . . . . .
H19 H 0.265933 0.443483 0.705615 0.033 Uiso 1 1 calc R . . . .
C20 C 0.2426(5) 0.2594(5) 0.7582(3) 0.0326(10) Uani 1 1 d . . . . .
H20 H 0.123702 0.218639 0.741661 0.039 Uiso 1 1 calc R . . . .
C21 C 0.3359(6) 0.1861(5) 0.8041(3) 0.0352(10) Uani 1 1 d . . . . .
H21 H 0.281136 0.094607 0.819574 0.042 Uiso 1 1 calc R . . . .
C22 C 0.5077(6) 0.2481(4) 0.8267(3) 0.0302(9) Uani 1 1 d . . . . .
H22 H 0.570225 0.197233 0.857547 0.036 Uiso 1 1 calc R . . . .

loop_
_atom_site_aniso_label
_atom_site_aniso_U_11
_atom_site_aniso_U_22
_atom_site_aniso_U_33
_atom_site_aniso_U_23
_atom_site_aniso_U_13
_atom_site_aniso_U_12
Ru1 0.02664(19) 0.01675(16) 0.02314(17) 0.00264(12) 0.00131(13) 0.00655(13)
O1 0.051(2) 0.040(2) 0.080(3) 0.0071(19) 0.016(2) 0.0255(19)
N1 0.0269(18) 0.0185(17) 0.0295(18) 0.0089(14) 0.0051(14) 0.0074(14)
C1 0.039(3) 0.029(2) 0.038(3) 0.004(2) 0.006(2) 0.012(2)
Ru2 0.02153(17) 0.01730(16) 0.02292(17) 0.00520(12) 0.00152(12) 0.00577(13)
O2 0.041(2) 0.0386(19) 0.0371(19) 0.0020(15) -0.0017(15) -0.0019(16)
N2 0.044(2) 0.033(2) 0.0263(19) 0.0052(16) -0.0025(17) 0.0085(18)
C2 0.036(3) 0.026(2) 0.025(2) 0.0032(17) 0.0037(19) 0.008(2)
Ru3 0.02306(18) 0.02050(17) 0.02734(18) 0.00767(13) 0.00094(13) 0.00799(13)
O3 0.057(2) 0.049(2) 0.0349(19) 0.0139(16) 0.0131(16) 0.0155(18)
C3 0.034(2) 0.025(2) 0.024(2) 0.0014(17) 0.0014(18) 0.0099(18)
C4 0.027(2) 0.035(2) 0.032(2) 0.007(2) 0.0028(18) 0.0101(19)
O4 0.048(2) 0.069(3) 0.0288(18) -0.0018(17) 0.0010(15) 0.0206(19)
O5 0.0271(19) 0.050(2) 0.068(2) 0.0221(18) 0.0069(16) 0.0017(16)
C5 0.031(3) 0.023(2) 0.034(2) 0.0127(18) 0.0047(18) 0.0057(19)
C6 0.032(3) 0.023(2) 0.036(2) 0.0085(18) 0.0024(19) 0.0126(19)
O6 0.0286(19) 0.0377(19) 0.061(2) 0.0098(16) -0.0049(16) 0.0042(15)
C7 0.025(2) 0.036(3) 0.038(3) 0.013(2) -0.0010(19) 0.0068(19)
O7 0.047(2) 0.041(2) 0.072(3) 0.0339(19) 0.0003(18) 0.0166(17)
C8 0.022(2) 0.0145(19) 0.030(2) 0.0051(16) -0.0017(16) 0.0036(16)
O8 0.0383(18) 0.0265(16) 0.0363(17) 0.0040(13) 0.0021(14) 0.0158(14)
C9 0.022(2) 0.021(2) 0.029(2) 0.0040(16) 0.0040(16) 0.0110(16)
C10 0.020(2) 0.0194(19) 0.029(2) 0.0029(16) -0.0007(16) 0.0099(16)
C11 0.030(2) 0.0138(19) 0.030(2) 0.0057(16) 0.0023(17) 0.0121(16)
C12 0.030(2) 0.0128(18) 0.032(2) 0.0053(16) 0.0033(17) 0.0080(16)
C13 0.028(2) 0.020(2) 0.028(2) 0.0071(16) 0.0030(17) 0.0097(17)
C14 0.048(3) 0.028(2) 0.043(3) 0.013(2) -0.007(2) 0.001(2)
C15 0.067(4) 0.027(2) 0.044(3) 0.017(2) 0.007(3) 0.008(2)
C16 0.062(3) 0.037(3) 0.030(2) 0.013(2) 0.009(2) 0.023(2)
C17 0.059(3) 0.036(3) 0.031(2) 0.004(2) -0.001(2) 0.018(2)
C18 0.026(2) 0.0187(19) 0.0214(19) 0.0019(15) 0.0034(16) 0.0080(16)
C19 0.025(2) 0.023(2) 0.034(2) 0.0041(17) 0.0037(18) 0.0067(17)
C20 0.019(2) 0.030(2) 0.044(3) 0.005(2) 0.0065(19) 0.0005(18)
C21 0.035(3) 0.026(2) 0.044(3) 0.011(2) 0.012(2) 0.004(2)
C22 0.035(2) 0.023(2) 0.036(2) 0.0098(18) 0.0078(19) 0.0118(19)

loop_
_atom_type_symbol
_atom_type_description
_atom_type_scat_dispersion_real
_atom_type_scat_dispersion_imag
_atom_type_scat_source
C C 0.0033 0.0016 'International Tables Vol C Tables 4.2.6.8 and 6.1.1.4'
H H 0.0000 0.0000 'International Tables Vol C Tables 4.2.6.8 and 6.1.1.4'
N N 0.0061 0.0033 'International Tables Vol C Tables 4.2.6.8 and 6.1.1.4'
O O 0.0106 0.0060 'International Tables Vol C Tables 4.2.6.8 and 6.1.1.4'
Ru Ru -1.2594 0.8363 'International Tables Vol C Tables 4.2.6.8 and 6.1.1.4'

loop_
_geom_angle_atom_site_label_1
_geom_angle_atom_site_label_2
_geom_angle_atom_site_label_3
_geom_angle
_geom_angle_site_symmetry_1
_geom_angle_site_symmetry_3
_geom_angle_publ_flag
C1 Ru1 Ru2 133.99(14) . . ?
C1 Ru1 C2 98.13(19) . . ?
C1 Ru1 Ru3 152.90(14) . . ?
C1 Ru1 C3 91.21(18) . . ?
C1 Ru1 C9 98.80(18) . . ?
C1 Ru1 C12 88.99(17) . . ?
Ru2 Ru1 Ru3 61.41(3) . . ?
C2 Ru1 Ru2 105.13(13) . . ?
C2 Ru1 Ru3 97.43(13) . . ?
C2 Ru1 C3 94.57(18) . . ?
C2 Ru1 C9 158.60(16) . . ?
C2 Ru1 C12 90.65(17) . . ?
C3 Ru1 Ru2 125.03(12) . . ?
C3 Ru1 Ru3 65.52(12) . . ?
C3 Ru1 C9 98.06(17) . . ?
C3 Ru1 C12 174.69(17) . . ?
C9 Ru1 Ru2 53.49(11) . . ?
C9 Ru1 Ru3 72.55(11) . . ?
C12 Ru1 Ru2 52.25(11) . . ?
C12 Ru1 Ru3 112.87(11) . . ?
C12 Ru1 C9 76.67(16) . . ?
C18 N1 Ru3 116.0(3) . . ?
C22 N1 Ru3 125.5(3) . . ?
C22 N1 C18 118.4(4) . . ?
O1 C1 Ru1 176.6(4) . . ?
Ru1 Ru2 Ru3 60.25(4) . . ?
C4 Ru2 Ru1 162.52(13) . . ?
C4 Ru2 Ru3 128.06(14) . . ?
C4 Ru2 C8 85.54(17) . . ?
C4 Ru2 C9 117.81(17) . . ?
C4 Ru2 C10 90.84(16) . . ?
C4 Ru2 C11 93.83(16) . . ?
C4 Ru2 C12 124.51(17) . . ?
C5 Ru2 Ru1 101.90(13) . . ?
C5 Ru2 Ru3 94.42(12) . . ?
C5 Ru2 C4 93.08(18) . . ?
C5 Ru2 C8 88.35(16) . . ?
C5 Ru2 C9 148.99(17) . . ?
C5 Ru2 C10 152.26(16) . . ?
C5 Ru2 C11 114.62(16) . . ?
C5 Ru2 C12 91.49(17) . . ?
C8 Ru2 Ru1 103.68(11) . . ?
C8 Ru2 Ru3 43.51(11) . . ?
C8 Ru2 C9 96.28(15) . . ?
C8 Ru2 C10 119.34(14) . . ?
C8 Ru2 C11 157.01(15) . . ?
C8 Ru2 C12 149.90(15) . . ?
C9 Ru2 Ru1 47.20(10) . . ?
C9 Ru2 Ru3 69.46(10) . . ?
C10 Ru2 Ru1 71.71(10) . . ?
C10 Ru2 Ru3 104.63(10) . . ?
C10 Ru2 C9 35.82(14) . . ?
C10 Ru2 C11 37.67(14) . . ?
C11 Ru2 Ru1 71.83(11) . . ?
C11 Ru2 Ru3 128.14(10) . . ?
C11 Ru2 C9 63.72(14) . . ?
C12 Ru2 Ru1 47.02(10) . . ?
C12 Ru2 Ru3 106.59(11) . . ?
C12 Ru2 C9 69.49(14) . . ?
C12 Ru2 C10 64.05(15) . . ?
C12 Ru2 C11 36.35(14) . . ?
C13 N2 C17 117.6(4) . . ?
O2 C2 Ru1 174.8(4) . . ?
Ru1 Ru3 Ru2 58.34(3) . . ?
N1 Ru3 Ru1 84.58(9) . . ?
N1 Ru3 Ru2 89.28(9) . . ?
C6 Ru3 Ru1 91.93(13) . . ?
C6 Ru3 N1 174.35(16) . . ?
C6 Ru3 Ru2 92.66(13) . . ?
C6 Ru3 C8 94.36(17) . . ?
C7 Ru3 Ru1 153.71(14) . . ?
C7 Ru3 N1 92.38(16) . . ?
C7 Ru3 Ru2 147.89(14) . . ?
C7 Ru3 C6 88.79(18) . . ?
C7 Ru3 C8 99.90(18) . . ?
C8 Ru3 Ru1 106.24(11) . . ?
C8 Ru3 N1 90.88(14) . . ?
C8 Ru3 Ru2 48.00(11) . . ?
O3 C3 Ru1 169.6(4) . . ?
O4 C4 Ru2 179.4(4) . . ?
O5 C5 Ru2 177.8(4) . . ?
O6 C6 Ru3 179.3(4) . . ?
O7 C7 Ru3 176.5(4) . . ?
Ru3 C8 Ru2 88.49(16) . . ?
O8 C8 Ru2 133.8(3) . . ?
O8 C8 Ru3 137.7(3) . . ?
Ru1 C9 Ru2 79.32(14) . . ?
C10 C9 Ru1 116.8(3) . . ?
C10 C9 Ru2 70.6(2) . . ?
C10 C9 C18 120.0(4) . . ?
C18 C9 Ru1 123.2(3) . . ?
C18 C9 Ru2 121.2(3) . . ?
Ru2 C10 H10 122.7 . . ?
C9 C10 Ru2 73.6(2) . . ?
C9 C10 H10 122.7 . . ?
C9 C10 C11 114.6(3) . . ?
C11 C10 Ru2 71.5(2) . . ?
C11 C10 H10 122.7 . . ?
C10 C11 Ru2 70.9(2) . . ?
C10 C11 C13 121.0(3) . . ?
C12 C11 Ru2 71.2(2) . . ?
C12 C11 C10 112.8(3) . . ?
C12 C11 C13 126.2(4) . . ?
C13 C11 Ru2 124.7(3) . . ?
Ru1 C12 Ru2 80.73(13) . . ?
Ru1 C12 H12 121.0 . . ?
Ru2 C12 H12 121.0 . . ?
C11 C12 Ru1 117.8(3) . . ?
C11 C12 Ru2 72.5(2) . . ?
C11 C12 H12 121.0 . . ?
N2 C13 C11 116.5(4) . . ?
N2 C13 C14 122.4(4) . . ?
C14 C13 C11 121.1(4) . . ?
C13 C14 H14 120.6 . . ?
C15 C14 C13 118.7(4) . . ?
C15 C14 H14 120.6 . . ?
C14 C15 H15 120.4 . . ?
C16 C15 C14 119.3(4) . . ?
C16 C15 H15 120.4 . . ?
C15 C16 H16 120.9 . . ?
C15 C16 C17 118.3(4) . . ?
C17 C16 H16 120.9 . . ?
N2 C17 C16 123.8(5) . . ?
N2 C17 H17 118.1 . . ?
C16 C17 H17 118.1 . . ?
N1 C18 C9 114.8(3) . . ?
N1 C18 C19 120.6(4) . . ?
C19 C18 C9 124.5(4) . . ?
C18 C19 H19 119.8 . . ?
C20 C19 C18 120.4(4) . . ?
C20 C19 H19 119.8 . . ?
C19 C20 H20 120.7 . . ?
C19 C20 C21 118.6(4) . . ?
C21 C20 H20 120.7 . . ?
C20 C21 H21 120.4 . . ?
C22 C21 C20 119.1(4) . . ?
C22 C21 H21 120.4 . . ?
N1 C22 C21 122.8(4) . . ?
N1 C22 H22 118.6 . . ?
C21 C22 H22 118.6 . . ?

loop_
_geom_bond_atom_site_label_1
_geom_bond_atom_site_label_2
_geom_bond_distance
_geom_bond_site_symmetry_2
_geom_bond_publ_flag
Ru1 C1 1.904(5) . ?
Ru1 Ru2 2.7868(15) . ?
Ru1 C2 1.933(5) . ?
Ru1 Ru3 2.8426(16) . ?
Ru1 C3 1.966(4) . ?
Ru1 C9 2.081(4) . ?
Ru1 C12 2.066(4) . ?
O1 C1 1.128(5) . ?
N1 Ru3 2.150(4) . ?
N1 C18 1.355(5) . ?
N1 C22 1.346(5) . ?
Ru2 Ru3 2.8747(15) . ?
Ru2 C4 1.898(5) . ?
Ru2 C5 1.891(5) . ?
Ru2 C8 2.137(4) . ?
Ru2 C9 2.279(4) . ?
Ru2 C10 2.241(4) . ?
Ru2 C11 2.250(4) . ?
Ru2 C12 2.233(4) . ?
O2 C2 1.130(5) . ?
N2 C13 1.329(5) . ?
N2 C17 1.330(6) . ?
Ru3 C6 1.882(5) . ?
Ru3 C7 1.863(5) . ?
Ru3 C8 1.980(4) . ?
O3 C3 1.124(5) . ?
C4 O4 1.131(5) . ?
O5 C5 1.131(5) . ?
C6 O6 1.128(5) . ?
C7 O7 1.138(5) . ?
C8 O8 1.163(5) . ?
C9 C10 1.391(5) . ?
C9 C18 1.461(5) . ?
C10 H10 0.9900 . ?
C10 C11 1.450(5) . ?
C11 C12 1.398(6) . ?
C11 C13 1.487(5) . ?
C12 H12 0.9900 . ?
C13 C14 1.389(6) . ?
C14 H14 0.9400 . ?
C14 C15 1.377(6) . ?
C15 H15 0.9400 . ?
C15 C16 1.362(7) . ?
C16 H16 0.9400 . ?
C16 C17 1.377(7) . ?
C17 H17 0.9400 . ?
C18 C19 1.381(6) . ?
C19 H19 0.9400 . ?
C19 C20 1.367(6) . ?
C20 H20 0.9400 . ?
C20 C21 1.383(6) . ?
C21 H21 0.9400 . ?
C21 C22 1.359(6) . ?
C22 H22 0.9400 . ?
